data_2300330
loop_
_publ_author_name
'Eccles, Kevin S.'
'Stokes, Stephen P.'
'Daly, Carla A.'
'Barry, Nicola M.'
'McSweeney, Sharon P.'
'O'Neill, Damian J.'
'Kelly, Dawn M.'
'Jennings, W. Brian'
'N\'i Dhubhghaill, O. M.'
'Moynihan, Humphrey A.'
'Maguire, Anita R.'
'Lawrence, Simon E.'

_publ_section_title
;
 Evaluation of the Bruker SMART X2S: crystallography for the
 nonspecialist?
;
_journal_coden_ASTM JACGAR
_journal_coeditor_code KK5074
_journal_issue 1
_journal_name_full 'Journal of Applied Crystallography'
_journal_page_first 213
_journal_page_last 215
_journal_paper_doi 10.1107/S0021889810042561
_journal_volume 44
_journal_year 2011
_chemical_formula_moiety 'C13 H10 I N O2 S'
_chemical_formula_sum 'C13 H10 I N O2 S'
_chemical_formula_weight 371.18
_space_group_IT_number 2
_symmetry_cell_setting triclinic
_symmetry_space_group_name_Hall '-P 1'
_symmetry_space_group_name_H-M 'P -1'
_atom_sites_solution_hydrogens geom
_atom_sites_solution_primary direct
_atom_sites_solution_secondary difmap
_audit_creation_method SHELXL-97
_cell_angle_alpha 95.317(8)
_cell_angle_beta 103.999(7)
_cell_angle_gamma 97.013(7)
_cell_formula_units_Z 2
_cell_length_a 7.5076(15)
_cell_length_b 7.760(2)
_cell_length_c 11.507(3)
_cell_measurement_reflns_used 1954
_cell_measurement_temperature 300(2)
_cell_measurement_theta_max 22.48
_cell_measurement_theta_min 2.67
_cell_volume 640.4(3)
_computing_cell_refinement 'Bruker SAINT'
_computing_data_collection 'Bruker GIS'
_computing_data_reduction 'Bruker SAINT'
_computing_molecular_graphics 'Bruker APEX2'
_computing_structure_refinement 'SHELXL-97 (Sheldrick, 2008)'
_computing_structure_solution 'SHELXS-97 (Sheldrick, 2008)'
_diffrn_ambient_temperature 300(2)
_diffrn_measured_fraction_theta_full 0.991
_diffrn_measured_fraction_theta_max 0.991
_diffrn_measurement_device_type 'Bruker SMART X2S'
_diffrn_measurement_method '\w scans'
_diffrn_radiation_monochromator 'doubly curved silicon crystal'
_diffrn_radiation_source 'micro-focus sealed tube'
_diffrn_radiation_type MoK\a
_diffrn_radiation_wavelength 0.71073
_diffrn_reflns_av_R_equivalents 0.0381
_diffrn_reflns_av_sigmaI/netI 0.0447
_diffrn_reflns_limit_h_max 8
_diffrn_reflns_limit_h_min -8
_diffrn_reflns_limit_k_max 9
_diffrn_reflns_limit_k_min -9
_diffrn_reflns_limit_l_max 13
_diffrn_reflns_limit_l_min -13
_diffrn_reflns_number 6315
_diffrn_reflns_theta_full 25.00
_diffrn_reflns_theta_max 25.00
_diffrn_reflns_theta_min 1.84
_exptl_absorpt_coefficient_mu 2.655
_exptl_absorpt_correction_T_max 0.8787
_exptl_absorpt_correction_T_min 0.6912
_exptl_absorpt_correction_type multi-scan
_exptl_absorpt_process_details 'SADABS V2008/1 (Bruker AXS)'
_exptl_crystal_colour colorless
_exptl_crystal_density_diffrn 1.925
_exptl_crystal_density_method 'not measured'
_exptl_crystal_description plate
_exptl_crystal_F_000 360
_exptl_crystal_size_max 0.31
_exptl_crystal_size_mid 0.27
_exptl_crystal_size_min 0.11
_refine_diff_density_max 1.070
_refine_diff_density_min -0.552
_refine_ls_extinction_method none
_refine_ls_goodness_of_fit_ref 1.071
_refine_ls_hydrogen_treatment constr
_refine_ls_matrix_type full
_refine_ls_number_parameters 163
_refine_ls_number_reflns 2224
_refine_ls_number_restraints 0
_refine_ls_restrained_S_all 1.071
_refine_ls_R_factor_all 0.0431
_refine_ls_R_factor_gt 0.0303
_refine_ls_shift/su_max 0.025
_refine_ls_shift/su_mean 0.002
_refine_ls_structure_factor_coef Fsqd
_refine_ls_weighting_details 'calc w=1/[\s^2^(Fo^2^)+(0.0536P)^2^+0.0000P] where P=(Fo^2^+2Fc^2^)/3'
_refine_ls_weighting_scheme calc
_refine_ls_wR_factor_gt 0.0724
_refine_ls_wR_factor_ref 0.0967
_reflns_number_gt 1836
_reflns_number_total 2224
_reflns_threshold_expression >2sigma(I)
_cod_data_source_file kk5074.cif
_cod_data_source_block Compound_11_X2S
_cod_depositor_comments
;
The following automatic conversions were performed:
'_symmetry_cell_setting' value 'Triclinic' changed to 'triclinic'
according to '/home/saulius/struct/CIF-dictionaries/cif_core.dic'
dictionary named 'cif_core.dic' version 2.4.1 from 2010-06-29.

Automatic conversion script
Id: cif_fix_enum 1555 2011-01-17 13:19:09Z saulius 
;
_cod_original_sg_symbol_H-M P-1
_cod_database_code 2300330

loop_
_symmetry_equiv_pos_as_xyz
'x, y, z'
'-x, -y, -z'

loop_
_atom_site_type_symbol
_atom_site_label
_atom_site_fract_x
_atom_site_fract_y
_atom_site_fract_z
_atom_site_U_iso_or_equiv
_atom_site_adp_type
_atom_site_calc_flag
_atom_site_refinement_flags
_atom_site_occupancy
_atom_site_disorder_assembly
_atom_site_disorder_group
I I1 1.32038(5) 1.17269(5) 1.41230(3) 0.04524(18) Uani d . 1 . .
S S1 0.54650(19) 0.71990(19) 0.91682(13) 0.0426(4) Uani d . 1 . .
O O1 -0.2465(6) 0.3196(6) 0.5506(4) 0.0627(12) Uani d . 1 . .
O O2 -0.3386(6) 0.3506(6) 0.7142(4) 0.0602(12) Uani d . 1 . .
N N1 -0.2196(6) 0.3702(6) 0.6576(4) 0.0414(11) Uani d . 1 . .
C C1 1.0642(7) 1.0497(7) 1.2974(5) 0.0347(12) Uani d . 1 . .
C C2 1.0591(7) 0.9687(7) 1.1848(5) 0.0414(13) Uani d . 1 . .
H H2 1.1679 0.9693 1.1597 0.050 Uiso calc R 1 . .
C C3 0.8917(7) 0.8862(7) 1.1091(5) 0.0394(13) Uani d . 1 . .
H H3 0.8890 0.8317 1.0331 0.047 Uiso calc R 1 . .
C C4 0.7270(7) 0.8839(6) 1.1454(5) 0.0312(11) Uani d . 1 . .
C C5 0.5347(7) 0.7908(7) 1.0641(5) 0.0370(12) Uani d . 1 . .
H H5A 0.4447 0.8711 1.0603 0.044 Uiso calc R 1 . .
H H5B 0.4923 0.6908 1.1003 0.044 Uiso calc R 1 . .
C C6 0.3168(7) 0.6231(6) 0.8477(5) 0.0320(11) Uani d . 1 . .
C C7 0.1686(7) 0.6268(7) 0.9017(5) 0.0390(13) Uani d . 1 . .
H H7 0.1878 0.6845 0.9792 0.047 Uiso calc R 1 . .
C C8 -0.0060(7) 0.5443(7) 0.8390(5) 0.0376(12) Uani d . 1 . .
H H8 -0.1050 0.5453 0.8743 0.045 Uiso calc R 1 . .
C C9 -0.0336(7) 0.4603(6) 0.7237(5) 0.0336(12) Uani d . 1 . .
C C10 0.1094(7) 0.4575(7) 0.6674(5) 0.0393(12) Uani d . 1 . .
H H10 0.0876 0.4024 0.5890 0.047 Uiso calc R 1 . .
C C11 0.2851(7) 0.5381(7) 0.7299(5) 0.0404(13) Uani d . 1 . .
H H11 0.3831 0.5360 0.6937 0.048 Uiso calc R 1 . .
C C12 0.7373(8) 0.9647(7) 1.2590(5) 0.0419(13) Uani d . 1 . .
H H12 0.6296 0.9619 1.2856 0.050 Uiso calc R 1 . .
C C13 0.9016(7) 1.0490(7) 1.3341(5) 0.0417(13) Uani d . 1 . .
H H13 0.9039 1.1055 1.4095 0.050 Uiso calc R 1 . .

loop_
_atom_site_aniso_label
_atom_site_aniso_U_11
_atom_site_aniso_U_22
_atom_site_aniso_U_33
_atom_site_aniso_U_12
_atom_site_aniso_U_13
_atom_site_aniso_U_23
I1 0.0337(2) 0.0521(3) 0.0409(3) -0.00336(16) -0.00011(17) -0.00113(17)
S1 0.0282(7) 0.0567(9) 0.0359(8) -0.0039(6) 0.0042(6) -0.0048(6)
O1 0.041(2) 0.082(3) 0.050(3) -0.010(2) -0.001(2) -0.011(2)
O2 0.034(2) 0.078(3) 0.062(3) -0.007(2) 0.015(2) -0.007(2)
N1 0.029(3) 0.044(3) 0.045(3) 0.001(2) 0.003(2) -0.001(2)
C1 0.032(3) 0.037(3) 0.029(3) 0.000(2) 0.001(2) 0.001(2)
C2 0.026(3) 0.057(3) 0.038(3) 0.001(2) 0.009(2) -0.003(3)
C3 0.037(3) 0.051(3) 0.027(3) 0.001(2) 0.009(2) -0.009(2)
C4 0.026(3) 0.034(3) 0.030(3) 0.000(2) 0.004(2) 0.001(2)
C5 0.026(3) 0.037(3) 0.055(4) 0.008(2) 0.020(3) 0.015(3)
C6 0.025(3) 0.037(3) 0.033(3) 0.004(2) 0.005(2) 0.002(2)
C7 0.039(3) 0.043(3) 0.030(3) 0.001(2) 0.006(2) -0.006(2)
C8 0.028(3) 0.049(3) 0.036(3) 0.003(2) 0.014(2) -0.006(2)
C9 0.030(3) 0.030(3) 0.041(3) 0.003(2) 0.010(2) 0.006(2)
C10 0.037(3) 0.048(3) 0.029(3) 0.001(2) 0.007(2) -0.003(2)
C11 0.030(3) 0.055(3) 0.035(3) 0.003(2) 0.010(2) 0.000(3)
C12 0.032(3) 0.055(3) 0.036(3) -0.002(2) 0.011(2) -0.001(3)
C13 0.038(3) 0.050(3) 0.035(3) 0.005(3) 0.009(3) -0.003(3)

loop_
_atom_type_symbol
_atom_type_description
_atom_type_scat_dispersion_real
_atom_type_scat_dispersion_imag
_atom_type_scat_source
C C 0.0033 0.0016 'International Tables Vol C Tables 4.2.6.8 and 6.1.1.4'
H H 0.0000 0.0000 'International Tables Vol C Tables 4.2.6.8 and 6.1.1.4'
N N 0.0061 0.0033 'International Tables Vol C Tables 4.2.6.8 and 6.1.1.4'
O O 0.0106 0.0060 'International Tables Vol C Tables 4.2.6.8 and 6.1.1.4'
S S 0.1246 0.1234 'International Tables Vol C Tables 4.2.6.8 and 6.1.1.4'
I I -0.4742 1.8119 'International Tables Vol C Tables 4.2.6.8 and 6.1.1.4'

loop_
_geom_angle_atom_site_label_1
_geom_angle_atom_site_label_2
_geom_angle_atom_site_label_3
_geom_angle_site_symmetry_1
_geom_angle_site_symmetry_3
_geom_angle
_geom_angle_publ_flag
C6 S1 C5 . . 102.2(2) ?
O1 N1 O2 . . 124.0(5) ?
O1 N1 C9 . . 118.3(5) ?
O2 N1 C9 . . 117.8(5) ?
C2 C1 C13 . . 119.8(5) ?
C2 C1 I1 . . 119.5(4) ?
C13 C1 I1 . . 120.8(4) ?
C1 C2 C3 . . 119.9(5) ?
C1 C2 H2 . . 120.0 ?
C3 C2 H2 . . 120.0 ?
C2 C3 C4 . . 120.8(5) ?
C2 C3 H3 . . 119.6 ?
C4 C3 H3 . . 119.6 ?
C12 C4 C3 . . 117.8(5) ?
C12 C4 C5 . . 119.3(4) ?
C3 C4 C5 . . 122.9(4) ?
C4 C5 S1 . . 112.0(3) ?
C4 C5 H5A . . 109.2 ?
S1 C5 H5A . . 109.2 ?
C4 C5 H5B . . 109.2 ?
S1 C5 H5B . . 109.2 ?
H5A C5 H5B . . 107.9 ?
C7 C6 C11 . . 119.6(5) ?
C7 C6 S1 . . 124.6(4) ?
C11 C6 S1 . . 115.7(4) ?
C8 C7 C6 . . 119.5(5) ?
C8 C7 H7 . . 120.2 ?
C6 C7 H7 . . 120.2 ?
C7 C8 C9 . . 119.8(5) ?
C7 C8 H8 . . 120.1 ?
C9 C8 H8 . . 120.1 ?
C10 C9 C8 . . 121.8(5) ?
C10 C9 N1 . . 118.4(5) ?
C8 C9 N1 . . 119.7(5) ?
C9 C10 C11 . . 118.8(5) ?
C9 C10 H10 . . 120.6 ?
C11 C10 H10 . . 120.6 ?
C10 C11 C6 . . 120.4(5) ?
C10 C11 H11 . . 119.8 ?
C6 C11 H11 . . 119.8 ?
C13 C12 C4 . . 122.0(5) ?
C13 C12 H12 . . 119.0 ?
C4 C12 H12 . . 119.0 ?
C12 C13 C1 . . 119.7(5) ?
C12 C13 H13 . . 120.1 ?
C1 C13 H13 . . 120.1 ?

loop_
_geom_bond_atom_site_label_1
_geom_bond_atom_site_label_2
_geom_bond_site_symmetry_2
_geom_bond_distance
_geom_bond_publ_flag
I1 C1 . 2.109(5) ?
S1 C6 . 1.755(5) ?
S1 C5 . 1.759(6) ?
O1 N1 . 1.217(6) ?
O2 N1 . 1.230(6) ?
N1 C9 . 1.472(7) ?
C1 C2 . 1.376(7) ?
C1 C13 . 1.384(8) ?
C2 C3 . 1.385(7) ?
C2 H2 . 0.9300 ?
C3 C4 . 1.396(7) ?
C3 H3 . 0.9300 ?
C4 C12 . 1.377(7) ?
C4 C5 . 1.565(7) ?
C5 H5A . 0.9700 ?
C5 H5B . 0.9700 ?
C6 C7 . 1.401(7) ?
C6 C11 . 1.403(7) ?
C7 C8 . 1.378(7) ?
C7 H7 . 0.9300 ?
C8 C9 . 1.379(7) ?
C8 H8 . 0.9300 ?
C9 C10 . 1.382(7) ?
C10 C11 . 1.380(7) ?
C10 H10 . 0.9300 ?
C11 H11 . 0.9300 ?
C12 C13 . 1.371(8) ?
C12 H12 . 0.9300 ?
C13 H13 . 0.9300 ?

loop_
_cod_entry_issue_id
_cod_entry_issue_origin
_cod_entry_issue_severity
_cod_entry_issue_description
_cod_entry_issue_author
_cod_entry_issue_date
1 original note
;
 This entry describes a structure that was purposely solved automatically with
 minimal human intervention to investigate the capabilities of the Bruker SMART
 X2S benchtop crystallography instrument.
;
'Vaitkus, Antanas' 2025-01-27T16:15:51+02:00
